data_1532035
loop_
_publ_author_name
'Parasyuk, O.V.'
'Gulay, L.D.'
'Romanyuk, Ya.E.'
'Olekseyuk, I.D.'

_publ_section_title
;
 The (Ag2 Se) - (Hg Se) - (Si Se2) system in the 0 - 60 mol% Si Se2 region
;
_journal_name_full 'Journal of Alloys Compd.'
_journal_page_first 157
_journal_page_last 166
_journal_volume 348
_journal_year 2003
_chemical_formula_sum 'Ag5.6 Hg1.2 Se6 Si'
_chemical_name_systematic 'Ag5.6 Hg1.2 Si Se6'
_space_group_IT_number 31
_symmetry_space_group_name_Hall 'P 2ac -2'
_symmetry_space_group_name_H-M 'P m n 21'
_cell_angle_alpha 90
_cell_angle_beta 90
_cell_angle_gamma 90
_cell_formula_units_Z 2
_cell_length_a 7.673
_cell_length_b 7.677
_cell_length_c 10.848
_cell_volume 639.008
_citation_journal_id_ASTM JALCEU
_cod_data_source_file Parasyuk_JALCEU_2003_1262.cif
_cod_data_source_block Ag5.6Hg1.2Se6Si1
_cod_original_cell_volume 639.0081
_cod_original_formula_sum 'Ag5.6 Hg1.2 Se6 Si1'
_cod_database_code 1532035

loop_
_symmetry_equiv_pos_as_xyz
x,y,z
-x+1/2,-y,z+1/2
-x,y,z
x+1/2,-y,z+1/2

loop_
_atom_site_label
_atom_site_type_symbol
_atom_site_fract_x
_atom_site_fract_y
_atom_site_fract_z
_atom_site_occupancy
_atom_site_U_iso_or_equiv
Hg2 Hg+2 0 0.011 0.1427 0.6 0.0
Se1 Se-2 0 0.259 0.005 1 0.0
Se5 Se-2 0.27 0.7612 0.911 1 0.0
Hg1 Hg+2 0 0.7526 0.4927 0.6 0.0
Ag5 Ag+1 0 0.011 0.1427 0.4 0.0
Ag2 Ag+1 0.2204 0.1042 0.8491 1 0.0
Se4 Se-2 0 0.488 0.664 1 0.0
Se3 Se-2 0 0.002 0.659 1 0.0
Ag1 Ag+1 0 0.576 0.0452 0.8 0.0
Ag3 Ag+1 0.2241 0.5245 0.2641 1 0.0
Si1 Si+4 0 0.248 0.535 1 0.0
Se2 Se-2 0 0.776 0.267 1 0.0
Ag4 Ag+1 0 0.7526 0.4927 0.4 0.0
